data_8103376
loop_
_publ_author_name
'Li-Min Li'
'Huan-Mei Guo'
'Yu-Feng Li'
'Zeng-Hui Zhang'
'Li Liu'

_publ_section_title
;
 Crystal structure of tetrapyridine-bis(trichloroacetato)copper(II),
 Cu(C2Cl3O2)2(C5H5N)4
;
_journal_issue 2
_journal_name_full 'Zeitschrift f\"ur Kristallographie - New Crystal Structures'
_journal_page_first 257
_journal_volume 227
_journal_year 2012
_chemical_formula_moiety 'C24 H20 Cl6 Cu N4 O4'
_chemical_formula_sum 'C24 H20 Cl6 Cu N4 O4'
_chemical_formula_weight 704.69
_space_group_IT_number 15
_symmetry_cell_setting monoclinic
_symmetry_space_group_name_Hall '-C 2yc'
_symmetry_space_group_name_H-M 'C 1 2/c 1'
_atom_sites_solution_hydrogens geom
_atom_sites_solution_primary direct
_atom_sites_solution_secondary difmap
_audit_creation_method SHELXL-97
_cell_angle_alpha 90.00
_cell_angle_beta 97.22(3)
_cell_angle_gamma 90.00
_cell_formula_units_Z 4
_cell_length_a 9.1776(18)
_cell_length_b 16.938(3)
_cell_length_c 18.819(4)
_cell_measurement_reflns_used 2986
_cell_measurement_temperature 293(2)
_cell_measurement_theta_max 27.48
_cell_measurement_theta_min 3.16
_cell_volume 2902.2(10)
_computing_cell_refinement 'SAINT (Bruker 1997)'
_computing_data_collection 'SMART (Bruker 1997)'
_computing_data_reduction 'SAINT (Bruker 1997)'
_computing_molecular_graphics 'SHELXTL (Sheldrick, 2008)'
_computing_publication_material 'SHELXTL (Sheldrick, 2008)'
_computing_structure_refinement 'SHELXL-97 (Sheldrick, 1997)'
_computing_structure_solution 'SHELXS-97 (Sheldrick, 1990)'
_diffrn_ambient_temperature 293(2)
_diffrn_measured_fraction_theta_full 0.992
_diffrn_measured_fraction_theta_max 0.992
_diffrn_measurement_device_type 'Bruker SMART CCD'
_diffrn_measurement_method 'phi and omega scans'
_diffrn_radiation_monochromator graphite
_diffrn_radiation_source 'fine-focus sealed tube'
_diffrn_radiation_type MoK\a
_diffrn_radiation_wavelength 0.71073
_diffrn_reflns_av_R_equivalents 0.0766
_diffrn_reflns_av_sigmaI/netI 0.1216
_diffrn_reflns_limit_h_max 11
_diffrn_reflns_limit_h_min -11
_diffrn_reflns_limit_k_max 21
_diffrn_reflns_limit_k_min -21
_diffrn_reflns_limit_l_max 24
_diffrn_reflns_limit_l_min -24
_diffrn_reflns_number 13174
_diffrn_reflns_theta_full 27.48
_diffrn_reflns_theta_max 27.48
_diffrn_reflns_theta_min 3.16
_exptl_absorpt_coefficient_mu 1.343
_exptl_absorpt_correction_type none
_exptl_crystal_colour blue
_exptl_crystal_density_diffrn 1.613
_exptl_crystal_density_method 'not measured'
_exptl_crystal_description block
_exptl_crystal_F_000 1420
_exptl_crystal_size_max 0.30
_exptl_crystal_size_mid 0.22
_exptl_crystal_size_min 0.15
_refine_diff_density_max 1.359
_refine_diff_density_min -1.186
_refine_diff_density_rms 0.142
_refine_ls_extinction_method none
_refine_ls_goodness_of_fit_ref 1.100
_refine_ls_hydrogen_treatment constr
_refine_ls_matrix_type full
_refine_ls_number_parameters 177
_refine_ls_number_reflns 3305
_refine_ls_number_restraints 0
_refine_ls_restrained_S_all 1.100
_refine_ls_R_factor_all 0.0645
_refine_ls_R_factor_gt 0.0601
_refine_ls_shift/su_max 0.000
_refine_ls_shift/su_mean 0.000
_refine_ls_structure_factor_coef Fsqd
_refine_ls_weighting_details 'calc w=1/[\s^2^(Fo^2^)+(0.0913P)^2^+4.6828P] where P=(Fo^2^+2Fc^2^)/3'
_refine_ls_weighting_scheme calc
_refine_ls_wR_factor_gt 0.1647
_refine_ls_wR_factor_ref 0.1693
_reflns_number_gt 2986
_reflns_number_total 3305
_reflns_threshold_expression >2sigma(I)
_cod_data_source_file 1267-3739.cff
_cod_data_source_block 2
_cod_depositor_comments
;
The following automatic conversions were performed:

'_symmetry_cell_setting' value 'Monoclinic' changed to 'monoclinic'
according to /home/saulius/struct/CIF-dictionaries/cif_core.dic
dictionary named 'cif_core.dic' version 2.4.1 from 2010-06-29.

Automatic conversion script
Id: cif_fix_values 1891 2012-01-12 08:04:46Z andrius 
;
_cod_original_sg_symbol_H-M C2/c
_cod_database_code 8103376

loop_
_symmetry_equiv_pos_as_xyz
'x, y, z'
'-x, y, -z+1/2'
'x+1/2, y+1/2, z'
'-x+1/2, y+1/2, -z+1/2'
'-x, -y, -z'
'x, -y, z-1/2'
'-x+1/2, -y+1/2, -z'
'x+1/2, -y+1/2, z-1/2'

loop_
_atom_site_label
_atom_site_type_symbol
_atom_site_fract_x
_atom_site_fract_y
_atom_site_fract_z
_atom_site_U_iso_or_equiv
_atom_site_adp_type
_atom_site_occupancy
_atom_site_symmetry_multiplicity
_atom_site_calc_flag
_atom_site_refinement_flags
Cu1 Cu 0.0000 0.27697(2) 0.2500 0.02915(19) Uani 1 2 d S
Cl1 Cl 0.50692(12) 0.36345(7) 0.35085(7) 0.0680(3) Uani 1 1 d .
Cl2 Cl 0.56325(13) 0.26034(8) 0.47070(6) 0.0691(3) Uani 1 1 d .
Cl3 Cl 0.32766(13) 0.37292(8) 0.46598(6) 0.0764(4) Uani 1 1 d .
O1 O 0.2053(3) 0.28471(14) 0.33700(14) 0.0457(6) Uani 1 1 d .
O2 O 0.3401(3) 0.17944(14) 0.37368(19) 0.0594(7) Uani 1 1 d .
N1 N -0.0887(3) 0.36391(14) 0.30782(13) 0.0322(5) Uani 1 1 d .
N2 N 0.0996(3) 0.19260(14) 0.19560(13) 0.0311(5) Uani 1 1 d .
C1 C -0.0564(4) 0.36509(19) 0.37916(17) 0.0400(7) Uani 1 1 d .
H1A H -0.0070 0.3223 0.4018 0.048 Uiso 1 1 calc R
C2 C -0.0938(4) 0.4275(2) 0.4204(2) 0.0513(8) Uani 1 1 d .
H2A H -0.0713 0.4262 0.4699 0.062 Uiso 1 1 calc R
C3 C -0.1648(5) 0.4918(2) 0.3872(2) 0.0539(9) Uani 1 1 d .
H3A H -0.1879 0.5354 0.4136 0.065 Uiso 1 1 calc R
C4 C -0.2008(4) 0.48997(19) 0.3137(2) 0.0504(8) Uani 1 1 d .
H4A H -0.2505 0.5321 0.2900 0.060 Uiso 1 1 calc R
C5 C -0.1624(4) 0.42537(18) 0.27604(18) 0.0398(7) Uani 1 1 d .
H5A H -0.1886 0.4242 0.2267 0.048 Uiso 1 1 calc R
C6 C 0.2456(3) 0.19218(19) 0.19579(18) 0.0394(7) Uani 1 1 d .
H11A H 0.3004 0.2325 0.2198 0.047 Uiso 1 1 calc R
C7 C 0.3183(4) 0.1348(2) 0.1621(2) 0.0493(8) Uani 1 1 d .
H12A H 0.4200 0.1360 0.1638 0.059 Uiso 1 1 calc R
C8 C 0.2368(4) 0.0755(2) 0.1257(2) 0.0510(9) Uani 1 1 d .
H13A H 0.2827 0.0359 0.1024 0.061 Uiso 1 1 calc R
C9 C 0.0866(4) 0.0760(2) 0.12437(19) 0.0455(8) Uani 1 1 d .
H14A H 0.0297 0.0368 0.1000 0.055 Uiso 1 1 calc R
C10 C 0.0212(3) 0.13511(17) 0.15937(17) 0.0363(6) Uani 1 1 d .
H15A H -0.0804 0.1352 0.1579 0.044 Uiso 1 1 calc R
C11 C 0.3101(3) 0.24919(18) 0.37087(17) 0.0357(6) Uani 1 1 d .
C12 C 0.4223(3) 0.30756(19) 0.41427(17) 0.0383(6) Uani 1 1 d .

loop_
_atom_site_aniso_label
_atom_site_aniso_U_11
_atom_site_aniso_U_22
_atom_site_aniso_U_33
_atom_site_aniso_U_23
_atom_site_aniso_U_13
_atom_site_aniso_U_12
Cu1 0.0357(3) 0.0192(3) 0.0334(3) 0.000 0.0078(2) 0.000
Cl1 0.0617(6) 0.0608(6) 0.0815(8) 0.0200(5) 0.0087(5) -0.0193(5)
Cl2 0.0601(6) 0.0819(7) 0.0581(6) 0.0097(5) -0.0207(5) 0.0167(5)
Cl3 0.0682(7) 0.0932(9) 0.0646(7) -0.0424(6) -0.0040(5) 0.0176(6)
O1 0.0417(13) 0.0437(13) 0.0481(14) -0.0088(10) -0.0084(11) 0.0043(9)
O2 0.0484(14) 0.0292(12) 0.100(2) -0.0028(13) 0.0049(14) 0.0016(10)
N1 0.0377(13) 0.0238(11) 0.0357(12) 0.0014(9) 0.0067(10) 0.0028(9)
N2 0.0347(12) 0.0241(11) 0.0351(12) 0.0004(9) 0.0070(10) 0.0000(9)
C1 0.0490(17) 0.0378(16) 0.0341(15) -0.0011(12) 0.0079(13) 0.0063(13)
C2 0.060(2) 0.052(2) 0.0435(18) -0.0134(15) 0.0109(16) 0.0026(16)
C3 0.067(2) 0.0333(16) 0.065(2) -0.0151(15) 0.025(2) 0.0012(15)
C4 0.062(2) 0.0291(15) 0.064(2) 0.0049(14) 0.0207(18) 0.0135(14)
C5 0.0471(17) 0.0302(14) 0.0430(16) 0.0050(12) 0.0087(14) 0.0077(12)
C6 0.0370(15) 0.0375(15) 0.0455(17) -0.0016(13) 0.0119(13) -0.0040(12)
C7 0.0419(17) 0.053(2) 0.057(2) -0.0004(16) 0.0226(16) 0.0052(14)
C8 0.062(2) 0.0428(18) 0.0508(19) -0.0051(15) 0.0187(17) 0.0137(16)
C9 0.058(2) 0.0310(15) 0.0472(18) -0.0102(13) 0.0043(16) 0.0012(13)
C10 0.0397(15) 0.0269(13) 0.0418(15) -0.0041(11) 0.0031(13) -0.0004(11)
C11 0.0328(13) 0.0338(15) 0.0409(15) -0.0021(12) 0.0066(12) -0.0017(11)
C12 0.0373(15) 0.0398(16) 0.0364(15) -0.0014(12) -0.0007(12) 0.0038(12)

loop_
_atom_type_symbol
_atom_type_description
_atom_type_scat_dispersion_real
_atom_type_scat_dispersion_imag
_atom_type_scat_source
C C 0.0033 0.0016 'International Tables Vol C Tables 4.2.6.8 and 6.1.1.4'
H H 0.0000 0.0000 'International Tables Vol C Tables 4.2.6.8 and 6.1.1.4'
Cl Cl 0.1484 0.1585 'International Tables Vol C Tables 4.2.6.8 and 6.1.1.4'
Cu Cu 0.3201 1.2651 'International Tables Vol C Tables 4.2.6.8 and 6.1.1.4'
N N 0.0061 0.0033 'International Tables Vol C Tables 4.2.6.8 and 6.1.1.4'
O O 0.0106 0.0060 'International Tables Vol C Tables 4.2.6.8 and 6.1.1.4'

loop_
_geom_angle_atom_site_label_1
_geom_angle_atom_site_label_2
_geom_angle_atom_site_label_3
_geom_angle
_geom_angle_site_symmetry_1
_geom_angle_site_symmetry_3
N2 Cu1 N2 91.05(13) 2 .
N2 Cu1 N1 90.22(10) 2 .
N2 Cu1 N1 176.69(9) . .
N2 Cu1 N1 176.69(9) 2 2
N2 Cu1 N1 90.22(10) . 2
N1 Cu1 N1 88.67(13) . 2
N2 Cu1 O1 91.05(9) 2 2
N2 Cu1 O1 93.45(10) . 2
N1 Cu1 O1 89.57(10) . 2
N1 Cu1 O1 85.83(9) 2 2
N2 Cu1 O1 93.45(10) 2 .
N2 Cu1 O1 91.05(9) . .
N1 Cu1 O1 85.83(9) . .
N1 Cu1 O1 89.57(10) 2 .
O1 Cu1 O1 173.57(12) 2 .
C11 O1 Cu1 146.8(2) . .
C1 N1 C5 118.1(3) . .
C1 N1 Cu1 119.2(2) . .
C5 N1 Cu1 122.0(2) . .
C6 N2 C10 117.9(3) . .
C6 N2 Cu1 120.9(2) . .
C10 N2 Cu1 121.14(19) . .
N1 C1 C2 122.4(3) . .
N1 C1 H1A 118.8 . .
C2 C1 H1A 118.8 . .
C3 C2 C1 119.2(3) . .
C3 C2 H2A 120.4 . .
C1 C2 H2A 120.4 . .
C2 C3 C4 118.4(3) . .
C2 C3 H3A 120.8 . .
C4 C3 H3A 120.8 . .
C5 C4 C3 119.4(3) . .
C5 C4 H4A 120.3 . .
C3 C4 H4A 120.3 . .
N1 C5 C4 122.4(3) . .
N1 C5 H5A 118.8 . .
C4 C5 H5A 118.8 . .
N2 C6 C7 123.0(3) . .
N2 C6 H11A 118.5 . .
C7 C6 H11A 118.5 . .
C6 C7 C8 118.5(3) . .
C6 C7 H12A 120.7 . .
C8 C7 H12A 120.7 . .
C9 C8 C7 118.9(3) . .
C9 C8 H13A 120.6 . .
C7 C8 H13A 120.6 . .
C8 C9 C10 119.5(3) . .
C8 C9 H14A 120.2 . .
C10 C9 H14A 120.2 . .
N2 C10 C9 122.1(3) . .
N2 C10 H15A 118.9 . .
C9 C10 H15A 118.9 . .
O2 C11 O1 130.7(3) . .
O2 C11 C12 117.3(3) . .
O1 C11 C12 112.0(3) . .
C11 C12 Cl2 114.2(2) . .
C11 C12 Cl3 110.0(2) . .
Cl2 C12 Cl3 109.06(17) . .
C11 C12 Cl1 107.3(2) . .
Cl2 C12 Cl1 107.31(17) . .
Cl3 C12 Cl1 108.78(19) . .

loop_
_geom_bond_atom_site_label_1
_geom_bond_atom_site_label_2
_geom_bond_distance
_geom_bond_site_symmetry_2
Cu1 N2 2.040(2) 2
Cu1 N2 2.040(2) .
Cu1 N1 2.059(2) .
Cu1 N1 2.059(2) 2
Cu1 O1 2.339(2) 2
Cu1 O1 2.339(2) .
Cl1 C12 1.777(3) .
Cl2 C12 1.759(3) .
Cl3 C12 1.772(3) .
O1 C11 1.241(4) .
O2 C11 1.213(4) .
N1 C1 1.338(4) .
N1 C5 1.341(4) .
N2 C6 1.339(4) .
N2 C10 1.344(4) .
C1 C2 1.380(5) .
C1 H1A 0.9300 .
C2 C3 1.378(6) .
C2 H2A 0.9300 .
C3 C4 1.380(6) .
C3 H3A 0.9300 .
C4 C5 1.374(5) .
C4 H4A 0.9300 .
C5 H5A 0.9300 .
C6 C7 1.378(5) .
C6 H11A 0.9300 .
C7 C8 1.382(6) .
C7 H12A 0.9300 .
C8 C9 1.375(5) .
C8 H13A 0.9300 .
C9 C10 1.377(4) .
C9 H14A 0.9300 .
C10 H15A 0.9300 .
C11 C12 1.579(4) .
